data_4064101
loop_
_publ_author_name
'Alvarez, M. Angeles'
'Garc\'ia, M. Esther'
'Gonz\'alez, Roc\'io'
'Ramos, Alberto'
'Ruiz, Miguel A.'

_publ_section_title
;
 Synthesis and Decarbonylation Reactions of Diiron Cyclopentadienyl
 Complexes with Bent-Phosphinidene Bridges
;
_journal_issue 5
_journal_name_full Organometallics
_journal_page_first 1102
_journal_paper_doi 10.1021/om101125g
_journal_volume 30
_journal_year 2011
_chemical_compound_source 'synthesis as described'
_chemical_formula_moiety 'C36 H38 Fe3 O3 P2'
_chemical_formula_sum 'C36 H38 Fe3 O3 P2'
_chemical_formula_weight 748.15
_chemical_name_systematic
;
 ?
;
_space_group_IT_number 15
_symmetry_cell_setting monoclinic
_symmetry_Int_Tables_number 15
_symmetry_space_group_name_Hall '-C 2yc'
_symmetry_space_group_name_H-M 'C 1 2/c 1'
_atom_sites_solution_hydrogens geom
_atom_sites_solution_primary direct
_atom_sites_solution_secondary difmap
_audit_conform_dict_location ftp://ftp.iucr.org/pub/cif_core.dic
_audit_conform_dict_name cif_core.dic
_audit_conform_dict_version 2.3
_audit_creation_method 'WinGX routine CIF_UPDATE'
_cell_angle_alpha 90
_cell_angle_beta 104.087(5)
_cell_angle_gamma 90
_cell_formula_units_Z 8
_cell_length_a 23.646(2)
_cell_length_b 9.1154(9)
_cell_length_c 33.408(3)
_cell_measurement_reflns_used 1804
_cell_measurement_temperature 100.0(1)
_cell_measurement_theta_max 19.493
_cell_measurement_theta_min 2.4045
_cell_measurement_wavelength 0.71073
_cell_volume 6984.3(11)
_computing_cell_refinement 'BRUKER APEX'
_computing_data_collection 'BRUKER APEX'
_computing_molecular_graphics 'Ortep-3 for Windows (Farrugia, 1997)'
_computing_publication_material 'WinGX publication routines (Farrugia, 1999)'
_computing_structure_refinement 'SHELXL-97 (Sheldrick, 1997)'
_computing_structure_solution 'SHELXL-97 (Sheldrick, 1997)'
_diffrn_ambient_temperature 100.0(1)
_diffrn_measured_fraction_theta_full 1
_diffrn_measured_fraction_theta_max 1
_diffrn_measurement_device 'four-circle diffractometer'
_diffrn_measurement_device_type 'BRUKER APPEX-II CCD'
_diffrn_measurement_method 'omega/phi scans'
_diffrn_radiation_monochromator graphite
_diffrn_radiation_probe x-ray
_diffrn_radiation_source 'fine-focus sealed tube'
_diffrn_radiation_type MoK\a
_diffrn_radiation_wavelength 0.71073
_diffrn_reflns_av_R_equivalents 0.1392
_diffrn_reflns_av_unetI/netI 0.0952
_diffrn_reflns_limit_h_max 27
_diffrn_reflns_limit_h_min -28
_diffrn_reflns_limit_k_max 10
_diffrn_reflns_limit_k_min 0
_diffrn_reflns_limit_l_max 40
_diffrn_reflns_limit_l_min 0
_diffrn_reflns_number 47239
_diffrn_reflns_theta_full 25.35
_diffrn_reflns_theta_max 25.35
_diffrn_reflns_theta_min 1.78
_exptl_absorpt_coefficient_mu 1.355
_exptl_absorpt_correction_T_max 0.9600
_exptl_absorpt_correction_T_min 0.7826
_exptl_absorpt_correction_type multi-scan
_exptl_absorpt_process_details 'BRUKER Sadabs'
_exptl_crystal_colour brown
_exptl_crystal_density_diffrn 1.423
_exptl_crystal_density_method 'not measured'
_exptl_crystal_description prism
_exptl_crystal_F_000 3088
_exptl_crystal_size_max 0.45
_exptl_crystal_size_mid 0.11
_exptl_crystal_size_min 0.03
_platon_squeeze_details
;
;
_refine_diff_density_max 0.736
_refine_diff_density_min -0.744
_refine_diff_density_rms 0.103
_refine_ls_extinction_method none
_refine_ls_goodness_of_fit_ref 0.973
_refine_ls_hydrogen_treatment mixed
_refine_ls_matrix_type full
_refine_ls_number_parameters 427
_refine_ls_number_reflns 6380
_refine_ls_number_restraints 1
_refine_ls_restrained_S_all 0.973
_refine_ls_R_factor_all 0.1176
_refine_ls_R_factor_gt 0.0593
_refine_ls_shift/su_max 0.001
_refine_ls_shift/su_mean 0
_refine_ls_structure_factor_coef Fsqd
_refine_ls_weighting_details 'calc w=1/[\s^2^(Fo^2^)+(0.0732P)^2^+0.0000P] where P=(Fo^2^+2Fc^2^)/3'
_refine_ls_weighting_scheme calc
_refine_ls_wR_factor_gt 0.1282
_refine_ls_wR_factor_ref 0.146
_reflns_number_gt 3763
_reflns_number_total 6380
_reflns_threshold_expression >2sigma(I)
_cod_data_source_file om101125g_si_001.cif
_cod_data_source_block compound6
_cod_depositor_comments
;
The following automatic conversions were performed:
'_diffrn_radiation_monochromador' tag replaced with
'_diffrn_radiation_monochromator'.

Automatic conversion script
Id: cif_correct_tags 1440 2010-10-19 06:21:57Z saulius 
;
_cod_original_cell_volume 6984.2(11)
_cod_database_code 4064101

loop_
_symmetry_equiv_pos_as_xyz
'x, y, z'
'-x, y, -z+1/2'
'x+1/2, y+1/2, z'
'-x+1/2, y+1/2, -z+1/2'
'-x, -y, -z'
'x, -y, z-1/2'
'-x+1/2, -y+1/2, -z'
'x+1/2, -y+1/2, z-1/2'

loop_
_atom_site_label
_atom_site_type_symbol
_atom_site_fract_x
_atom_site_fract_y
_atom_site_fract_z
_atom_site_U_iso_or_equiv
_atom_site_adp_type
_atom_site_occupancy
_atom_site_symmetry_multiplicity
_atom_site_calc_flag
_atom_site_refinement_flags
_atom_site_disorder_assembly
_atom_site_disorder_group
Fe1 Fe 0.83499(3) 0.93378(8) 0.83068(2) 0.0280(2) Uani 1 1 d . . .
Fe2 Fe 0.72824(3) 0.93260(8) 0.83258(2) 0.0297(2) Uani 1 1 d . A .
Fe3 Fe 0.80699(3) 1.26087(8) 0.90186(2) 0.0269(2) Uani 1 1 d . . .
P1A P 0.8655(3) 1.1325(7) 0.86768(18) 0.0258(12) Uani 0.5 1 d P A 1
P2A P 0.7418(3) 1.0928(7) 0.8818(2) 0.0304(12) Uani 0.5 1 d P A 1
P1B P 0.8574(3) 1.0965(7) 0.87936(18) 0.0304(12) Uani 0.5 1 d P A 2
P2B P 0.7254(3) 1.1281(7) 0.8707(2) 0.0323(13) Uani 0.5 1 d PD A 2
O1 O 0.76122(15) 1.1439(4) 0.77793(11) 0.0372(9) Uani 1 1 d . . .
O2 O 0.80457(17) 0.7404(4) 0.89120(12) 0.0434(10) Uani 1 1 d . . .
O3 O 0.7787(2) 1.4261(4) 0.82573(12) 0.0723(16) Uani 1 1 d . . .
C1 C 0.7703(2) 1.0509(5) 0.80273(15) 0.0271(12) Uani 1 1 d . A .
C2 C 0.7956(3) 0.8321(6) 0.86571(17) 0.0436(16) Uani 1 1 d . A .
C3 C 0.7900(3) 1.3561(6) 0.85574(17) 0.0395(15) Uani 1 1 d . A .
C4 C 0.8485(3) 0.7356(7) 0.8006(2) 0.0503(17) Uani 1 1 d . A .
H4 H 0.8255 0.6522 0.7995 0.06 Uiso 1 1 calc R . .
C5 C 0.8994(3) 0.7715(8) 0.8322(2) 0.064(2) Uani 1 1 d . A .
H5 H 0.9163 0.7154 0.8553 0.076 Uiso 1 1 calc R . .
C6 C 0.9187(3) 0.9080(8) 0.8215(2) 0.0562(19) Uani 1 1 d . A .
H6 H 0.9508 0.9596 0.8365 0.067 Uiso 1 1 calc R . .
C7 C 0.8821(3) 0.9529(7) 0.78481(19) 0.0456(16) Uani 1 1 d . A .
H7 H 0.8853 1.0397 0.7709 0.055 Uiso 1 1 calc R . .
C8 C 0.8398(2) 0.8467(7) 0.77225(18) 0.0428(15) Uani 1 1 d . A .
H8 H 0.81 0.8503 0.7482 0.051 Uiso 1 1 calc R . .
C9 C 0.6940(3) 0.7356(6) 0.80163(18) 0.0431(15) Uani 1 1 d . . .
H9 H 0.7161 0.6547 0.798 0.052 Uiso 1 1 calc R A .
C10 C 0.6798(2) 0.8512(6) 0.77490(17) 0.0402(14) Uani 1 1 d . A .
H10 H 0.6908 0.8613 0.7502 0.048 Uiso 1 1 calc R . .
C11 C 0.6465(3) 0.9505(7) 0.7904(2) 0.0525(17) Uani 1 1 d . . .
H11 H 0.6313 1.0381 0.7781 0.063 Uiso 1 1 calc R A .
C12 C 0.6399(3) 0.8961(9) 0.8277(2) 0.064(2) Uani 1 1 d . A .
H12 H 0.6194 0.9414 0.8448 0.077 Uiso 1 1 calc R . .
C13 C 0.6696(3) 0.7590(8) 0.8356(2) 0.061(2) Uani 1 1 d . A .
H13 H 0.6724 0.6981 0.8583 0.073 Uiso 1 1 calc R . .
C14 C 0.8501(3) 1.4394(6) 0.93643(16) 0.0413(15) Uani 1 1 d . A .
H14 H 0.8695 1.513 0.9259 0.05 Uiso 1 1 calc R . .
C15 C 0.7911(3) 1.4401(6) 0.93732(16) 0.0403(15) Uani 1 1 d . A .
H15 H 0.7647 1.5151 0.9274 0.048 Uiso 1 1 calc R . .
C16 C 0.7783(3) 1.3125(7) 0.95521(17) 0.0482(17) Uani 1 1 d . A .
H16 H 0.7421 1.2859 0.9593 0.058 Uiso 1 1 calc R . .
C17 C 0.8302(4) 1.2292(6) 0.96628(17) 0.058(2) Uani 1 1 d . A .
H17 H 0.8346 1.138 0.9792 0.069 Uiso 1 1 calc R . .
C18 C 0.8740(3) 1.3097(8) 0.95413(18) 0.0550(19) Uani 1 1 d . A .
H18 H 0.9126 1.2805 0.9575 0.066 Uiso 1 1 calc R . .
C19 C 0.9399(3) 1.1184(7) 0.89922(17) 0.0423(16) Uani 1 1 d . . .
C20 C 0.9624(2) 1.0113(6) 0.92970(17) 0.0382(14) Uani 1 1 d . A .
C21 C 1.0221(2) 1.0040(6) 0.94508(17) 0.0384(14) Uani 1 1 d . . .
H21 H 1.037 0.9335 0.965 0.046 Uiso 1 1 calc R A .
C22 C 1.0610(2) 1.0967(6) 0.93232(16) 0.0329(13) Uani 1 1 d . A .
C23 C 1.0371(3) 1.2030(6) 0.90355(16) 0.0377(14) Uani 1 1 d . . .
H23 H 1.062 1.2676 0.8948 0.045 Uiso 1 1 calc R A .
C24 C 0.9773(3) 1.2175(6) 0.88724(17) 0.0444(16) Uani 1 1 d . A .
C25 C 0.9239(2) 0.9037(7) 0.94430(19) 0.0502(17) Uani 1 1 d . . .
H25A H 0.9117 0.8289 0.9238 0.075 Uiso 1 1 calc R A .
H25B H 0.8903 0.9536 0.9489 0.075 Uiso 1 1 calc R . .
H25C H 0.9451 0.8595 0.9696 0.075 Uiso 1 1 calc R . .
C26 C 1.1257(2) 1.0816(6) 0.94879(18) 0.0450(15) Uani 1 1 d . . .
H26A H 1.1366 1.1187 0.9765 0.067 Uiso 1 1 calc R A .
H26B H 1.1454 1.1364 0.9317 0.067 Uiso 1 1 calc R . .
H26C H 1.1364 0.98 0.9487 0.067 Uiso 1 1 calc R . .
C27 C 0.9568(3) 1.3412(8) 0.8572(2) 0.075(2) Uani 1 1 d . . .
H27A H 0.9382 1.3014 0.8307 0.113 Uiso 1 1 calc R A .
H27B H 0.9895 1.3998 0.8549 0.113 Uiso 1 1 calc R . .
H27C H 0.9295 1.401 0.867 0.113 Uiso 1 1 calc R . .
C28 C 0.6749(3) 1.1113(7) 0.90298(18) 0.0412(15) Uani 1 1 d . . .
C29 C 0.6750(2) 1.0125(6) 0.93506(17) 0.0366(14) Uani 1 1 d . A .
C30 C 0.6265(3) 1.0014(7) 0.95147(17) 0.0424(15) Uani 1 1 d . . .
H30 H 0.6269 0.9357 0.9728 0.051 Uiso 1 1 calc R A .
C31 C 0.5770(3) 1.0879(7) 0.9362(2) 0.0476(17) Uani 1 1 d . A .
C32 C 0.5790(3) 1.1880(7) 0.9061(2) 0.0520(17) Uani 1 1 d . . .
H32 H 0.5467 1.2476 0.8964 0.062 Uiso 1 1 calc R A .
C33 C 0.6263(3) 1.2050(7) 0.88937(19) 0.0500(17) Uani 1 1 d . A .
C34 C 0.7277(3) 0.9161(7) 0.9513(2) 0.0585(18) Uani 1 1 d . . .
H34A H 0.7251 0.8729 0.977 0.088 Uiso 1 1 calc R A .
H34B H 0.7625 0.9742 0.9556 0.088 Uiso 1 1 calc R . .
H34C H 0.7289 0.8399 0.9317 0.088 Uiso 1 1 calc R . .
C35 C 0.5231(3) 1.0643(8) 0.9528(2) 0.076(2) Uani 1 1 d . . .
H35A H 0.5329 1.0799 0.9821 0.114 Uiso 1 1 calc R A .
H35B H 0.5091 0.9659 0.9468 0.114 Uiso 1 1 calc R . .
H35C H 0.4933 1.1324 0.9398 0.114 Uiso 1 1 calc R . .
C36 C 0.6236(4) 1.3237(9) 0.8570(2) 0.102(3) Uani 1 1 d . . .
H36A H 0.5864 1.372 0.8518 0.154 Uiso 1 1 calc R A .
H36B H 0.6285 1.2801 0.8319 0.154 Uiso 1 1 calc R . .
H36C H 0.654 1.3939 0.8668 0.154 Uiso 1 1 calc R . .
H1 H 0.878(7) 1.217(17) 0.839(5) 0.123 Uiso 0.5 1 d P B 1
H2 H 0.700(6) 1.211(13) 0.844(3) 0.123 Uiso 0.5 1 d PD C 2

loop_
_atom_site_aniso_label
_atom_site_aniso_U_11
_atom_site_aniso_U_22
_atom_site_aniso_U_33
_atom_site_aniso_U_23
_atom_site_aniso_U_13
_atom_site_aniso_U_12
Fe1 0.0259(4) 0.0302(4) 0.0258(4) -0.0009(3) 0.0024(3) 0.0014(4)
Fe2 0.0275(4) 0.0324(5) 0.0291(4) -0.0017(4) 0.0069(3) -0.0029(4)
Fe3 0.0319(5) 0.0243(4) 0.0236(4) 0.0003(3) 0.0048(3) 0.0005(3)
P1A 0.020(2) 0.030(3) 0.025(3) -0.0025(19) 0.0019(18) -0.0016(19)
P2A 0.026(3) 0.033(3) 0.032(3) -0.005(2) 0.006(2) 0.002(2)
P1B 0.026(2) 0.032(3) 0.031(3) -0.006(2) 0.003(2) -0.003(2)
P2B 0.029(4) 0.036(3) 0.033(3) -0.008(2) 0.009(2) -0.004(2)
O1 0.038(2) 0.042(2) 0.032(2) 0.0139(19) 0.0078(18) 0.0055(19)
O2 0.055(3) 0.029(2) 0.043(2) 0.010(2) 0.006(2) -0.002(2)
O3 0.142(5) 0.034(3) 0.034(3) 0.007(2) 0.010(3) 0.000(3)
C1 0.027(3) 0.028(3) 0.026(3) -0.005(2) 0.007(2) -0.002(2)
C2 0.077(5) 0.024(3) 0.026(3) -0.006(3) 0.006(3) -0.004(3)
C3 0.062(4) 0.022(3) 0.034(3) -0.001(3) 0.009(3) -0.003(3)
C4 0.052(4) 0.039(4) 0.065(4) -0.020(3) 0.024(4) -0.007(3)
C5 0.086(6) 0.063(5) 0.047(4) 0.014(4) 0.027(4) 0.054(4)
C6 0.026(4) 0.076(5) 0.061(4) -0.033(4) 0.000(3) 0.008(3)
C7 0.049(4) 0.042(4) 0.054(4) -0.009(3) 0.027(3) -0.006(3)
C8 0.033(4) 0.058(4) 0.038(3) -0.012(3) 0.011(3) 0.002(3)
C9 0.038(4) 0.032(3) 0.053(4) -0.015(3) -0.001(3) -0.009(3)
C10 0.032(3) 0.049(4) 0.034(3) -0.006(3) -0.002(3) -0.002(3)
C11 0.034(4) 0.050(4) 0.067(5) -0.016(4) 0.001(3) 0.004(3)
C12 0.046(4) 0.083(6) 0.069(5) -0.047(4) 0.027(4) -0.036(4)
C13 0.072(5) 0.059(5) 0.049(4) -0.003(4) 0.011(4) -0.045(4)
C14 0.053(4) 0.037(3) 0.032(3) -0.008(3) 0.007(3) -0.012(3)
C15 0.058(4) 0.029(3) 0.033(3) -0.006(3) 0.010(3) 0.006(3)
C16 0.051(4) 0.065(5) 0.033(3) -0.020(3) 0.017(3) -0.015(4)
C17 0.122(7) 0.022(3) 0.022(3) -0.003(3) 0.005(4) -0.009(4)
C18 0.046(4) 0.070(5) 0.035(3) -0.028(3) -0.016(3) 0.021(4)
C19 0.038(4) 0.042(4) 0.039(3) -0.024(3) -0.007(3) 0.014(3)
C20 0.031(3) 0.039(3) 0.041(3) -0.019(3) 0.001(3) -0.004(3)
C21 0.035(4) 0.040(3) 0.034(3) -0.010(3) -0.002(3) 0.001(3)
C22 0.029(3) 0.032(3) 0.034(3) -0.009(3) 0.001(3) -0.001(3)
C23 0.052(4) 0.029(3) 0.031(3) -0.001(2) 0.007(3) 0.001(3)
C24 0.048(4) 0.038(4) 0.037(3) -0.013(3) -0.010(3) 0.009(3)
C25 0.033(4) 0.055(4) 0.059(4) -0.017(3) 0.003(3) -0.008(3)
C26 0.039(4) 0.047(4) 0.048(4) 0.002(3) 0.008(3) -0.005(3)
C27 0.094(6) 0.066(5) 0.052(4) 0.007(4) -0.006(4) 0.029(5)
C28 0.043(4) 0.047(4) 0.038(3) -0.016(3) 0.018(3) -0.012(3)
C29 0.031(3) 0.045(4) 0.035(3) -0.011(3) 0.010(3) -0.005(3)
C30 0.049(4) 0.047(4) 0.035(3) -0.016(3) 0.018(3) -0.020(3)
C31 0.031(4) 0.058(4) 0.058(4) -0.038(4) 0.018(3) -0.011(3)
C32 0.041(4) 0.051(4) 0.058(4) -0.018(4) 0.000(3) 0.005(3)
C33 0.072(5) 0.038(4) 0.039(4) -0.012(3) 0.011(3) -0.005(4)
C34 0.035(4) 0.058(4) 0.076(5) -0.010(4) 0.001(3) -0.007(3)
C35 0.046(4) 0.096(6) 0.094(6) -0.056(5) 0.033(4) -0.027(4)
C36 0.166(10) 0.063(6) 0.068(6) 0.006(5) 0.008(6) -0.004(6)

loop_
_atom_type_symbol
_atom_type_description
_atom_type_scat_dispersion_real
_atom_type_scat_dispersion_imag
_atom_type_scat_source
C C 0.0033 0.0016 'International Tables Vol C Tables 4.2.6.8 and 6.1.1.4'
H H 0 0 'International Tables Vol C Tables 4.2.6.8 and 6.1.1.4'
Fe Fe 0.3463 0.8444 'International Tables Vol C Tables 4.2.6.8 and 6.1.1.4'
O O 0.0106 0.006 'International Tables Vol C Tables 4.2.6.8 and 6.1.1.4'
P P 0.1023 0.0942 'International Tables Vol C Tables 4.2.6.8 and 6.1.1.4'

loop_
_geom_angle_atom_site_label_1
_geom_angle_atom_site_label_2
_geom_angle_atom_site_label_3
_geom_angle
C2 Fe1 C1 96.8(2)
C2 Fe1 C6 131.2(3)
C1 Fe1 C6 131.7(3)
C2 Fe1 C7 155.5(2)
C1 Fe1 C7 95.7(2)
C6 Fe1 C7 38.3(2)
C2 Fe1 C5 95.9(3)
C1 Fe1 C5 152.6(2)
C6 Fe1 C5 38.9(3)
C7 Fe1 C5 64.6(2)
C2 Fe1 C4 91.7(2)
C1 Fe1 C4 115.9(2)
C6 Fe1 C4 65.1(2)
C7 Fe1 C4 63.9(2)
C5 Fe1 C4 39.5(2)
C2 Fe1 C8 121.6(2)
C1 Fe1 C8 88.6(2)
C6 Fe1 C8 63.9(2)
C7 Fe1 C8 38.0(2)
C5 Fe1 C8 64.2(2)
C4 Fe1 C8 37.4(2)
C2 Fe1 P1B 86.5(2)
C1 Fe1 P1B 90.3(2)
C6 Fe1 P1B 96.9(2)
C7 Fe1 P1B 114.4(2)
C5 Fe1 P1B 114.7(3)
C4 Fe1 P1B 153.8(3)
C8 Fe1 P1B 151.9(2)
C2 Fe1 P1A 101.4(2)
C1 Fe1 P1A 85.9(2)
C6 Fe1 P1A 89.0(2)
C7 Fe1 P1A 100.4(2)
C5 Fe1 P1A 115.1(3)
C4 Fe1 P1A 153.2(3)
C8 Fe1 P1A 137.1(2)
P1B Fe1 P1A 15.12(14)
C2 Fe1 Fe2 49.07(19)
C1 Fe1 Fe2 48.18(15)
C6 Fe1 Fe2 170.40(17)
C7 Fe1 Fe2 136.21(18)
C5 Fe1 Fe2 135.3(2)
C4 Fe1 Fe2 105.79(18)
C8 Fe1 Fe2 107.18(16)
P1B Fe1 Fe2 92.67(17)
P1A Fe1 Fe2 100.42(17)
C1 Fe2 C2 96.1(2)
C1 Fe2 C12 133.7(3)
C2 Fe2 C12 129.7(3)
C1 Fe2 C11 96.7(3)
C2 Fe2 C11 156.1(2)
C12 Fe2 C11 38.7(3)
C1 Fe2 C10 87.6(2)
C2 Fe2 C10 122.8(2)
C12 Fe2 C10 64.1(2)
C11 Fe2 C10 38.1(2)
C1 Fe2 C13 151.3(2)
C2 Fe2 C13 94.4(3)
C12 Fe2 C13 39.7(3)
C11 Fe2 C13 65.5(3)
C10 Fe2 C13 64.4(2)
C1 Fe2 C9 114.1(2)
C2 Fe2 C9 92.4(2)
C12 Fe2 C9 64.7(2)
C11 Fe2 C9 64.0(2)
C10 Fe2 C9 37.6(2)
C13 Fe2 C9 38.7(2)
C1 Fe2 P2A 90.9(2)
C2 Fe2 P2A 86.3(2)
C12 Fe2 P2A 97.3(3)
C11 Fe2 P2A 113.5(2)
C10 Fe2 P2A 150.9(2)
C13 Fe2 P2A 116.4(3)
C9 Fe2 P2A 154.9(3)
C1 Fe2 P2B 86.5(2)
C2 Fe2 P2B 100.9(2)
C12 Fe2 P2B 90.1(3)
C11 Fe2 P2B 99.9(2)
C10 Fe2 P2B 136.3(2)
C13 Fe2 P2B 117.6(3)
C9 Fe2 P2B 154.3(3)
P2A Fe2 P2B 14.92(15)
C1 Fe2 Fe1 48.39(16)
C2 Fe2 Fe1 48.07(18)
C12 Fe2 Fe1 169.37(19)
C11 Fe2 Fe1 137.71(19)
C10 Fe2 Fe1 107.41(16)
C13 Fe2 Fe1 132.0(2)
C9 Fe2 Fe1 104.71(17)
P2A Fe2 Fe1 92.98(19)
P2B Fe2 Fe1 100.48(18)
C3 Fe3 C18 126.8(3)
C3 Fe3 C15 94.4(2)
C18 Fe3 C15 64.5(2)
C3 Fe3 C17 157.7(2)
C18 Fe3 C17 39.1(2)
C15 Fe3 C17 64.5(2)
C3 Fe3 C16 126.0(3)
C18 Fe3 C16 65.3(2)
C15 Fe3 C16 38.1(2)
C17 Fe3 C16 39.2(2)
C3 Fe3 C14 94.4(2)
C18 Fe3 C14 38.3(2)
C15 Fe3 C14 38.9(2)
C17 Fe3 C14 64.9(2)
C16 Fe3 C14 65.0(2)
C3 Fe3 P1B 93.8(2)
C18 Fe3 P1B 93.9(3)
C15 Fe3 P1B 157.5(3)
C17 Fe3 P1B 103.4(2)
C16 Fe3 P1B 140.1(2)
C14 Fe3 P1B 119.5(3)
C3 Fe3 P2A 95.0(2)
C18 Fe3 P2A 138.1(3)
C15 Fe3 P2A 120.8(3)
C17 Fe3 P2A 102.0(3)
C16 Fe3 P2A 93.9(3)
C14 Fe3 P2A 158.4(3)
P1B Fe3 P2A 79.2(2)
C3 Fe3 P2B 82.7(2)
C18 Fe3 P2B 150.2(3)
C15 Fe3 P2B 114.7(3)
C17 Fe3 P2B 111.8(3)
C16 Fe3 P2B 95.3(3)
C14 Fe3 P2B 153.4(2)
P1B Fe3 P2B 87.2(3)
P2A Fe3 P2B 14.17(17)
C3 Fe3 P1A 81.5(2)
C18 Fe3 P1A 95.5(2)
C15 Fe3 P1A 151.7(2)
C17 Fe3 P1A 113.3(3)
C16 Fe3 P1A 152.1(2)
C14 Fe3 P1A 113.1(2)
P1B Fe3 P1A 14.31(16)
P2A Fe3 P1A 87.5(3)
P2B Fe3 P1A 92.7(2)
C19 P1A Fe1 113.8(4)
C19 P1A Fe3 111.1(3)
Fe1 P1A Fe3 122.4(3)
C19 P1A H1 96(7)
Fe1 P1A H1 100(7)
Fe3 P1A H1 110(6)
C28 P2A Fe3 114.9(4)
C28 P2A Fe2 111.2(4)
Fe3 P2A Fe2 132.5(4)
C28 P2A H2 81(5)
Fe3 P2A H2 91(5)
Fe2 P2A H2 85(5)
C19 P1B Fe3 114.2(4)
C19 P1B Fe1 111.9(4)
Fe3 P1B Fe1 132.9(3)
C19 P1B H1 76(5)
Fe3 P1B H1 96(4)
Fe1 P1B H1 85(5)
C28 P2B Fe2 113.4(4)
C28 P2B Fe3 112.3(4)
Fe2 P2B Fe3 123.2(3)
C28 P2B H2 102(7)
Fe2 P2B H2 100(7)
Fe3 P2B H2 102(7)
O1 C1 Fe2 138.8(4)
O1 C1 Fe1 137.7(4)
Fe2 C1 Fe1 83.4(2)
O2 C2 Fe1 139.6(5)
O2 C2 Fe2 136.9(5)
Fe1 C2 Fe2 82.9(2)
O3 C3 Fe3 176.9(5)
C8 C4 C5 107.4(6)
C8 C4 Fe1 71.6(3)
C5 C4 Fe1 69.8(3)
C8 C4 H4 126.3
C5 C4 H4 126.3
Fe1 C4 H4 124
C6 C5 C4 106.3(6)
C6 C5 Fe1 69.5(3)
C4 C5 Fe1 70.7(3)
C6 C5 H5 126.9
C4 C5 H5 126.9
Fe1 C5 H5 124.5
C7 C6 C5 108.6(6)
C7 C6 Fe1 71.6(3)
C5 C6 Fe1 71.5(4)
C7 C6 H6 125.7
C5 C6 H6 125.7
Fe1 C6 H6 122.8
C6 C7 C8 108.3(6)
C6 C7 Fe1 70.0(3)
C8 C7 Fe1 72.1(3)
C6 C7 H7 125.9
C8 C7 H7 125.9
Fe1 C7 H7 123.7
C4 C8 C7 109.4(6)
C4 C8 Fe1 71.0(3)
C7 C8 Fe1 70.0(3)
C4 C8 H8 125.3
C7 C8 H8 125.3
Fe1 C8 H8 125.3
C10 C9 C13 109.0(6)
C10 C9 Fe2 70.8(3)
C13 C9 Fe2 70.3(3)
C10 C9 H9 125.5
C13 C9 H9 125.5
Fe2 C9 H9 124.9
C9 C10 C11 109.4(6)
C9 C10 Fe2 71.6(3)
C11 C10 Fe2 70.2(3)
C9 C10 H10 125.3
C11 C10 H10 125.3
Fe2 C10 H10 124.5
C10 C11 C12 107.6(6)
C10 C11 Fe2 71.7(3)
C12 C11 Fe2 69.9(4)
C10 C11 H11 126.2
C12 C11 H11 126.2
Fe2 C11 H11 123.9
C11 C12 C13 108.7(6)
C11 C12 Fe2 71.4(4)
C13 C12 Fe2 71.6(4)
C11 C12 H12 125.7
C13 C12 H12 125.7
Fe2 C12 H12 122.9
C9 C13 C12 105.4(6)
C9 C13 Fe2 71.0(3)
C12 C13 Fe2 68.7(3)
C9 C13 H13 127.3
C12 C13 H13 127.3
Fe2 C13 H13 124.6
C18 C14 C15 107.5(6)
C18 C14 Fe3 70.5(3)
C15 C14 Fe3 70.4(3)
C18 C14 H14 126.2
C15 C14 H14 126.2
Fe3 C14 H14 124.5
C16 C15 C14 109.3(5)
C16 C15 Fe3 71.1(3)
C14 C15 Fe3 70.7(3)
C16 C15 H15 125.4
C14 C15 H15 125.4
Fe3 C15 H15 124.4
C15 C16 C17 107.5(6)
C15 C16 Fe3 70.8(3)
C17 C16 Fe3 70.4(3)
C15 C16 H16 126.3
C17 C16 H16 126.3
Fe3 C16 H16 124.2
C18 C17 C16 107.3(5)
C18 C17 Fe3 70.2(3)
C16 C17 Fe3 70.5(3)
C18 C17 H17 126.4
C16 C17 H17 126.4
Fe3 C17 H17 124.6
C14 C18 C17 108.5(6)
C14 C18 Fe3 71.2(3)
C17 C18 Fe3 70.7(3)
C14 C18 H18 125.8
C17 C18 H18 125.8
Fe3 C18 H18 123.9
C24 C19 C20 120.0(5)
C24 C19 P1A 112.4(5)
C20 C19 P1A 127.2(5)
C24 C19 P1B 129.5(5)
C20 C19 P1B 110.5(5)
C21 C20 C19 118.1(6)
C21 C20 C25 119.6(6)
C19 C20 C25 122.2(5)
C20 C21 C22 123.3(6)
C20 C21 H21 118.3
C22 C21 H21 118.3
C23 C22 C21 116.6(5)
C23 C22 C26 121.8(5)
C21 C22 C26 121.6(5)
C22 C23 C24 122.9(6)
C22 C23 H23 118.6
C24 C23 H23 118.6
C19 C24 C23 118.9(5)
C19 C24 C27 123.5(6)
C23 C24 C27 117.6(6)
C20 C25 H25A 109.5
C20 C25 H25B 109.5
H25A C25 H25B 109.5
C20 C25 H25C 109.5
H25A C25 H25C 109.5
H25B C25 H25C 109.5
C22 C26 H26A 109.5
C22 C26 H26B 109.5
H26A C26 H26B 109.5
C22 C26 H26C 109.5
H26A C26 H26C 109.5
H26B C26 H26C 109.5
C24 C27 H27A 109.5
C24 C27 H27B 109.5
H27A C27 H27B 109.5
C24 C27 H27C 109.5
H27A C27 H27C 109.5
H27B C27 H27C 109.5
C29 C28 C33 119.0(5)
C29 C28 P2B 129.5(5)
C33 C28 P2B 111.2(5)
C29 C28 P2A 112.5(5)
C33 C28 P2A 128.4(5)
C30 C29 C28 120.0(6)
C30 C29 C34 120.2(6)
C28 C29 C34 119.8(5)
C29 C30 C31 120.9(6)
C29 C30 H30 119.6
C31 C30 H30 119.6
C32 C31 C30 117.9(6)
C32 C31 C35 122.9(7)
C30 C31 C35 119.2(7)
C31 C32 C33 123.5(6)
C31 C32 H32 118.3
C33 C32 H32 118.3
C32 C33 C28 118.6(6)
C32 C33 C36 118.1(7)
C28 C33 C36 123.3(7)
C29 C34 H34A 109.5
C29 C34 H34B 109.5
H34A C34 H34B 109.5
C29 C34 H34C 109.5
H34A C34 H34C 109.5
H34B C34 H34C 109.5
C31 C35 H35A 109.5
C31 C35 H35B 109.5
H35A C35 H35B 109.5
C31 C35 H35C 109.5
H35A C35 H35C 109.5
H35B C35 H35C 109.5
C33 C36 H36A 109.5
C33 C36 H36B 109.5
H36A C36 H36B 109.5
C33 C36 H36C 109.5
H36A C36 H36C 109.5
H36B C36 H36C 109.5

loop_
_geom_bond_atom_site_label_1
_geom_bond_atom_site_label_2
_geom_bond_distance
Fe1 C2 1.905(6)
Fe1 C1 1.912(5)
Fe1 C6 2.089(6)
Fe1 C7 2.109(5)
Fe1 C5 2.115(6)
Fe1 C4 2.128(6)
Fe1 C8 2.136(5)
Fe1 P1B 2.169(7)
Fe1 P1A 2.213(7)
Fe1 Fe2 2.5406(10)
Fe2 C1 1.906(5)
Fe2 C2 1.934(6)
Fe2 C12 2.083(6)
Fe2 C11 2.103(6)
Fe2 C10 2.122(5)
Fe2 C13 2.122(6)
Fe2 C9 2.131(5)
Fe2 P2A 2.165(8)
Fe2 P2B 2.201(7)
Fe3 C3 1.729(6)
Fe3 C18 2.100(6)
Fe3 C15 2.105(5)
Fe3 C17 2.107(5)
Fe3 C16 2.109(5)
Fe3 C14 2.109(6)
Fe3 P1B 2.160(7)
Fe3 P2A 2.161(8)
Fe3 P2B 2.302(7)
Fe3 P1A 2.315(7)
P1A C19 1.821(9)
P1A H1 1.33(16)
P2A C28 1.890(9)
P2A H2 1.76(2)
P1B C19 1.913(9)
P1B H1 1.91(16)
P2B C28 1.799(9)
P2B H2 1.20(2)
O1 C1 1.168(6)
O2 C2 1.175(6)
O3 C3 1.163(6)
C4 C8 1.367(8)
C4 C5 1.434(9)
C4 H4 0.93
C5 C6 1.401(9)
C5 H5 0.93
C6 C7 1.379(8)
C6 H6 0.93
C7 C8 1.381(8)
C7 H7 0.93
C8 H8 0.93
C9 C10 1.369(8)
C9 C13 1.408(8)
C9 H9 0.93
C10 C11 1.380(8)
C10 H10 0.93
C11 C12 1.386(9)
C11 H11 0.93
C12 C13 1.427(9)
C12 H12 0.93
C13 H13 0.93
C14 C18 1.380(8)
C14 C15 1.403(8)
C14 H14 0.93
C15 C16 1.374(8)
C15 H15 0.93
C16 C17 1.414(9)
C16 H16 0.93
C17 C18 1.408(9)
C17 H17 0.93
C18 H18 0.93
C19 C24 1.390(8)
C19 C20 1.418(8)
C20 C21 1.382(7)
C20 C25 1.498(8)
C21 C22 1.391(8)
C21 H21 0.93
C22 C23 1.385(7)
C22 C26 1.500(7)
C23 C24 1.391(8)
C23 H23 0.93
C24 C27 1.509(8)
C25 H25A 0.96
C25 H25B 0.96
C25 H25C 0.96
C26 H26A 0.96
C26 H26B 0.96
C26 H26C 0.96
C27 H27A 0.96
C27 H27B 0.96
C27 H27C 0.96
C28 C29 1.400(8)
C28 C33 1.415(8)
C29 C30 1.392(7)
C29 C34 1.513(8)
C30 C31 1.399(9)
C30 H30 0.93
C31 C32 1.368(9)
C31 C35 1.522(8)
C32 C33 1.376(8)
C32 H32 0.93
C33 C36 1.520(9)
C34 H34A 0.96
C34 H34B 0.96
C34 H34C 0.96
C35 H35A 0.96
C35 H35B 0.96
C35 H35C 0.96
C36 H36A 0.96
C36 H36B 0.96
C36 H36C 0.96

loop_
_platon_squeeze_void_nr
_platon_squeeze_void_average_x
_platon_squeeze_void_average_y
_platon_squeeze_void_average_z
_platon_squeeze_void_volume
_platon_squeeze_void_count_electrons
1 0.500 0.020 0.250 184.7 23.2
2 1.000 0.009 0.250 184.7 23.2
3 0.500 -0.057 0.750 184.7 23.5
4 1.000 -0.053 0.750 184.7 23.5
